data_7705540
loop_
_publ_author_name
'Reis Concei\,c\~ao, Nuno'
'Nesterova, Oksana V.'
'Rajn\'ak, Cyril'
'Bo\<ca, Roman'
'Pombeiro, Armando J. L.'
'Guedes da Silva, M F\'atima C'
'Nesterov, Dmytro S.'

_publ_section_title
;
 New members of the polynuclear manganese family: MnMn single-molecule
 magnets and MnMn antiferromagnetic complexes. Synthesis and
 magnetostructural correlations.
;
_journal_issue 40
_journal_name_full 'Dalton transactions (Cambridge, England : 2003)'
_journal_page_first 13970
_journal_page_last 13985
_journal_paper_doi 10.1039/d0dt02652b
_journal_volume 49
_journal_year 2020
_chemical_formula_sum 'C56 H114 Mn4 N4 O16'
_chemical_formula_weight 1319.27
_space_group_crystal_system triclinic
_space_group_IT_number 2
_space_group_name_Hall '-P 1'
_space_group_name_H-M_alt 'P -1'
_atom_sites_solution_hydrogens mixed
_audit_creation_method SHELXL-2018/3
_audit_update_record
;
2020-05-27 deposited with the CCDC.	2020-09-01 downloaded from the CCDC.
;
_cell_angle_alpha 111.755(3)
_cell_angle_beta 94.625(3)
_cell_angle_gamma 113.785(3)
_cell_formula_units_Z 1
_cell_length_a 11.0215(6)
_cell_length_b 13.0845(8)
_cell_length_c 14.7338(8)
_cell_measurement_reflns_used 6373
_cell_measurement_temperature 293(2)
_cell_measurement_theta_max 26.49
_cell_measurement_theta_min 2.41
_cell_volume 1738.38(19)
_computing_cell_refinement 'Bruker SAINT'
_computing_data_collection 'Bruker APEX3'
_computing_data_reduction 'Bruker SAINT'
_computing_structure_refinement 'SHELXL-2018/3 (Sheldrick, 2018)'
_computing_structure_solution 'SHELXT-2014/5 (Sheldrick, 2014)'
_diffrn_ambient_temperature 293(2)
_diffrn_measured_fraction_theta_full 0.994
_diffrn_measured_fraction_theta_max 0.994
_diffrn_measurement_device_type 'Bruker D8 Quest'
_diffrn_measurement_method '\f and \w scans'
_diffrn_radiation_type MoK\a
_diffrn_radiation_wavelength 0.71073
_diffrn_reflns_av_R_equivalents 0.1415
_diffrn_reflns_av_unetI/netI 0.1111
_diffrn_reflns_Laue_measured_fraction_full 0.994
_diffrn_reflns_Laue_measured_fraction_max 0.994
_diffrn_reflns_limit_h_max 13
_diffrn_reflns_limit_h_min -13
_diffrn_reflns_limit_k_max 15
_diffrn_reflns_limit_k_min -15
_diffrn_reflns_limit_l_max 17
_diffrn_reflns_limit_l_min -17
_diffrn_reflns_number 28200
_diffrn_reflns_point_group_measured_fraction_full 0.994
_diffrn_reflns_point_group_measured_fraction_max 0.994
_diffrn_reflns_theta_full 24.999
_diffrn_reflns_theta_max 24.999
_diffrn_reflns_theta_min 2.244
_exptl_absorpt_coefficient_mu 0.770
_exptl_absorpt_correction_T_max 0.7454
_exptl_absorpt_correction_T_min 0.6192
_exptl_absorpt_correction_type multi-scan
_exptl_absorpt_process_details
;
 SADABS 2016/2: Krause, L., Herbst-Irmer, R., Sheldrick G.M. & Stalke D.,
 J. Appl. Cryst. 48 (2015) 3-10
;
_exptl_crystal_colour yellow
_exptl_crystal_density_diffrn 1.260
_exptl_crystal_description block
_exptl_crystal_F_000 706
_refine_diff_density_max 0.475
_refine_diff_density_min -0.404
_refine_diff_density_rms 0.074
_refine_ls_extinction_method none
_refine_ls_goodness_of_fit_ref 1.041
_refine_ls_hydrogen_treatment mixed
_refine_ls_matrix_type full
_refine_ls_number_parameters 393
_refine_ls_number_reflns 6091
_refine_ls_number_restraints 62
_refine_ls_restrained_S_all 1.059
_refine_ls_R_factor_all 0.1395
_refine_ls_R_factor_gt 0.0750
_refine_ls_shift/su_max 0.003
_refine_ls_shift/su_mean 0.000
_refine_ls_structure_factor_coef Fsqd
_refine_ls_weighting_details 'w=1/[\s^2^(Fo^2^)+(0.0682P)^2^+0.2732P] where P=(Fo^2^+2Fc^2^)/3'
_refine_ls_weighting_scheme calc
_refine_ls_wR_factor_gt 0.1394
_refine_ls_wR_factor_ref 0.1552
_reflns_Friedel_coverage 0.000
_reflns_number_gt 3612
_reflns_number_total 6091
_reflns_threshold_expression 'I > 2\s(I)'
_cod_data_source_file d0dt02652b2.cif
_cod_data_source_block mn7
_cod_depositor_comments 'Adding full bibliography for 7705539--7705542.cif.'
_cod_original_cell_volume 1738.37(18)
_cod_database_code 7705540
_shelx_shelxl_version_number 2018/3
_shelx_space_group_comment
;
The symmetry employed for this shelxl refinement is uniquely defined
by the following loop, which should always be used as a source of
symmetry information in preference to the above space-group names.
They are only intended as comments.
;

loop_
_space_group_symop_operation_xyz
'x, y, z'
'-x, -y, -z'

loop_
_atom_site_label
_atom_site_type_symbol
_atom_site_fract_x
_atom_site_fract_y
_atom_site_fract_z
_atom_site_U_iso_or_equiv
_atom_site_adp_type
_atom_site_occupancy
_atom_site_site_symmetry_order
_atom_site_calc_flag
_atom_site_refinement_flags_posn
_atom_site_refinement_flags_adp
_atom_site_refinement_flags_occupancy
_atom_site_disorder_assembly
_atom_site_disorder_group
Mn1 Mn 0.63733(7) 0.62751(7) 0.55119(5) 0.0314(2) Uani 1 1 d . . . . .
O1 O 0.6745(3) 0.5794(3) 0.6533(2) 0.0364(8) Uani 1 1 d . . . . .
N1 N 0.8546(4) 0.6413(4) 0.5478(3) 0.0402(10) Uani 1 1 d . . . . .
C1 C 0.8138(6) 0.6386(8) 0.7056(5) 0.087(2) Uani 1 1 d . . . . .
H1A H 0.825861 0.594372 0.742870 0.105 Uiso 1 1 calc R U . . .
H1B H 0.837701 0.722191 0.754991 0.105 Uiso 1 1 calc R U . . .
Mn2 Mn 0.49409(7) 0.52578(7) 0.70514(5) 0.0359(2) Uani 1 1 d . . . . .
O2 O 0.5808(3) 0.4624(3) 0.4436(2) 0.0312(7) Uani 1 1 d . . . . .
N2 N 0.4879(4) 0.6316(4) 0.2552(3) 0.0463(11) Uani 1 1 d . . . . .
C2 C 0.9073(5) 0.6472(6) 0.6454(4) 0.0660(18) Uani 1 1 d . . . . .
H2A H 0.930473 0.580006 0.632514 0.079 Uiso 1 1 calc R U . . .
H2B H 0.991273 0.725087 0.683270 0.079 Uiso 1 1 calc R U . . .
O3 O 0.6092(3) 0.6594(3) 0.4391(2) 0.0390(8) Uani 1 1 d . . . . .
C3 C 0.6807(4) 0.4211(4) 0.4478(3) 0.0373(12) Uani 1 1 d . . . . .
H3A H 0.656362 0.347097 0.385714 0.045 Uiso 1 1 calc R U . . .
H3B H 0.683446 0.399868 0.504204 0.045 Uiso 1 1 calc R U . . .
O4 O 0.3688(4) 0.3795(4) 0.1263(3) 0.0571(11) Uani 1 1 d . . . . .
C4 C 0.8195(5) 0.5219(5) 0.4611(4) 0.0472(14) Uani 1 1 d . . . . .
H4A H 0.888917 0.496619 0.471570 0.057 Uiso 1 1 calc R U . . .
H4B H 0.820310 0.533089 0.399616 0.057 Uiso 1 1 calc R U . . .
O5 O 0.6781(3) 0.7908(3) 0.6495(2) 0.0460(9) Uani 1 1 d . . . . .
C5 C 0.9445(6) 0.7507(5) 0.5325(4) 0.0632(17) Uani 1 1 d . . . . .
H5A H 0.958060 0.825437 0.589887 0.076 Uiso 1 1 calc R U . . .
H5B H 0.895664 0.746732 0.472493 0.076 Uiso 1 1 calc R U . . .
O6 O 0.5644(4) 0.7379(3) 0.7576(2) 0.0490(9) Uani 1 1 d . . . . .
C6 C 1.0828(6) 0.7642(6) 0.5209(5) 0.0712(18) Uani 1 1 d . . . . .
H6A H 1.071024 0.691169 0.462616 0.085 Uiso 1 1 calc R U . . .
H6B H 1.133308 0.768900 0.580568 0.085 Uiso 1 1 calc R U . . .
O7 O 0.3244(3) 0.5245(3) 0.7632(2) 0.0450(9) Uani 1 1 d . . . . .
C7 C 1.1658(7) 0.8795(6) 0.5069(6) 0.091(2) Uani 1 1 d . . . . .
H7A H 1.114068 0.875865 0.448280 0.109 Uiso 1 1 calc R U . . .
H7B H 1.179611 0.952648 0.565953 0.109 Uiso 1 1 calc R U . . .
O8 O 0.4141(4) 0.6251(4) 0.9299(3) 0.0778(14) Uani 1 1 d . . . . .
C8 C 1.3034(8) 0.8920(8) 0.4923(7) 0.133(4) Uani 1 1 d . . . . .
H8A H 1.351996 0.965912 0.483736 0.200 Uiso 1 1 calc R U . . .
H8B H 1.355824 0.897375 0.550661 0.200 Uiso 1 1 calc R U . . .
H8C H 1.290293 0.820606 0.433011 0.200 Uiso 1 1 calc R U . . .
C9 C 0.6000(6) 0.7633(5) 0.4389(4) 0.0527(15) Uani 1 1 d . . . . .
H9A H 0.685499 0.819461 0.432672 0.063 Uiso 1 1 calc R U . . .
H9B H 0.584517 0.807885 0.502135 0.063 Uiso 1 1 calc R U . . .
C10 C 0.4830(6) 0.7204(5) 0.3513(4) 0.0590(16) Uani 1 1 d . . . . .
H10A H 0.396390 0.680582 0.365684 0.071 Uiso 1 1 calc R U . . .
H10B H 0.486912 0.791960 0.343417 0.071 Uiso 1 1 calc R U . . .
C11 C 0.3434(6) 0.4569(6) 0.0898(4) 0.0664(17) Uani 1 1 d . . . . .
H11A H 0.250739 0.411761 0.045134 0.080 Uiso 1 1 calc R U . . .
H11B H 0.407568 0.480535 0.051034 0.080 Uiso 1 1 calc R U . . .
C12 C 0.3593(6) 0.5708(6) 0.1764(4) 0.0649(17) Uani 1 1 d . . . . .
H12A H 0.356640 0.628952 0.151309 0.078 Uiso 1 1 calc R U . . .
H12B H 0.282496 0.548227 0.205601 0.078 Uiso 1 1 calc R U . . .
C13 C 0.6086(6) 0.6915(5) 0.2217(4) 0.0539(15) Uani 1 1 d . . . . .
H13A H 0.609446 0.627857 0.161450 0.065 Uiso 1 1 calc R U . . .
H13B H 0.690862 0.722827 0.274196 0.065 Uiso 1 1 calc R U . . .
C14 C 0.6189(7) 0.7976(6) 0.1978(5) 0.0703(18) Uani 1 1 d . . . . .
H14A H 0.542850 0.765608 0.139984 0.084 Uiso 1 1 calc R U . . .
H14B H 0.610552 0.859010 0.255277 0.084 Uiso 1 1 calc R U . . .
C15 C 0.7524(8) 0.8598(7) 0.1744(6) 0.098(2) Uani 1 1 d . . . . .
H15A H 0.828492 0.887323 0.230510 0.117 Uiso 1 1 calc R U . . .
H15B H 0.758237 0.799342 0.114491 0.117 Uiso 1 1 calc R U . . .
C16 C 0.7669(10) 0.9694(8) 0.1565(7) 0.150(4) Uani 1 1 d . . . . .
H16A H 0.853504 1.005172 0.141970 0.225 Uiso 1 1 calc R U . . .
H16B H 0.693153 0.942558 0.099934 0.225 Uiso 1 1 calc R U . . .
H16C H 0.763435 1.030573 0.215999 0.225 Uiso 1 1 calc R U . . .
C17 C 0.6400(6) 0.8158(5) 0.7326(4) 0.0510(14) Uani 1 1 d . . . . .
C18 C 0.6859(10) 0.9564(7) 0.8004(5) 0.111(3) Uani 1 1 d D . . . .
C19A C 0.541(2) 0.967(3) 0.798(3) 0.172(15) Uani 0.374(17) 1 d D U P A 1
H19A H 0.484263 0.917981 0.827873 0.259 Uiso 0.374(17) 1 calc R U P A 1
H19B H 0.561906 1.052771 0.836515 0.259 Uiso 0.374(17) 1 calc R U P A 1
H19C H 0.491946 0.937700 0.729419 0.259 Uiso 0.374(17) 1 calc R U P A 1
C20A C 0.752(3) 1.0369(14) 0.7530(14) 0.086(8) Uani 0.374(17) 1 d D U P A 1
H20A H 0.707090 0.994636 0.681525 0.129 Uiso 0.374(17) 1 calc R U P A 1
H20B H 0.744333 1.112239 0.782992 0.129 Uiso 0.374(17) 1 calc R U P A 1
H20C H 0.847235 1.056796 0.763233 0.129 Uiso 0.374(17) 1 calc R U P A 1
C21A C 0.725(3) 0.987(4) 0.9100(16) 0.208(19) Uani 0.374(17) 1 d D U P A 1
H21A H 0.667349 0.922466 0.927475 0.249 Uiso 0.374(17) 1 calc R U P A 1
H21B H 0.735519 1.067994 0.955807 0.249 Uiso 0.374(17) 1 calc R U P A 1
C22A C 0.8575(18) 0.9866(16) 0.8929(13) 0.262(8) Uani 0.374(17) 1 d D U P A 1
H22A H 0.915028 1.005188 0.955275 0.394 Uiso 0.374(17) 1 calc R U P A 1
H22B H 0.837723 0.905854 0.842382 0.394 Uiso 0.374(17) 1 calc R U P A 1
H22C H 0.904376 1.048141 0.870082 0.394 Uiso 0.374(17) 1 calc R U P A 1
C19B C 0.6095(16) 0.9698(11) 0.8808(9) 0.112(6) Uani 0.626(17) 1 d D U P A 2
H19D H 0.513348 0.911817 0.850585 0.168 Uiso 0.626(17) 1 calc R U P A 2
H19E H 0.645436 0.953118 0.932153 0.168 Uiso 0.626(17) 1 calc R U P A 2
H19F H 0.620947 1.053107 0.910895 0.168 Uiso 0.626(17) 1 calc R U P A 2
C20B C 0.627(3) 1.0076(17) 0.7319(12) 0.173(9) Uani 0.626(17) 1 d D U P A 2
H20D H 0.527979 0.966885 0.714991 0.259 Uiso 0.626(17) 1 calc R U P A 2
H20E H 0.661416 1.095804 0.769520 0.259 Uiso 0.626(17) 1 calc R U P A 2
H20F H 0.655999 0.990305 0.670737 0.259 Uiso 0.626(17) 1 calc R U P A 2
C21B C 0.8375(17) 1.030(2) 0.8174(18) 0.240(13) Uani 0.626(17) 1 d D U P A 2
H21C H 0.870753 1.001229 0.758975 0.289 Uiso 0.626(17) 1 calc R U P A 2
H21D H 0.870561 1.119643 0.845526 0.289 Uiso 0.626(17) 1 calc R U P A 2
C22B C 0.8575(18) 0.9866(16) 0.8929(13) 0.262(8) Uani 0.626(17) 1 d D U P A 2
H22D H 0.954302 1.020458 0.921944 0.394 Uiso 0.626(17) 1 calc R U P A 2
H22E H 0.815601 1.013188 0.945394 0.394 Uiso 0.626(17) 1 calc R U P A 2
H22F H 0.815789 0.897286 0.860679 0.394 Uiso 0.626(17) 1 calc R U P A 2
C23 C 0.3197(6) 0.5786(5) 0.8535(4) 0.0489(14) Uani 1 1 d . . . . .
C24 C 0.1921(6) 0.5934(6) 0.8659(4) 0.0597(17) Uani 1 1 d . . . . .
C25 C 0.1815(7) 0.6298(7) 0.9747(4) 0.084(2) Uani 1 1 d . . . . .
H25A H 0.265417 0.701941 1.020045 0.126 Uiso 1 1 calc R U . . .
H25B H 0.105825 0.648241 0.981241 0.126 Uiso 1 1 calc R U . . .
H25C H 0.166578 0.562107 0.991339 0.126 Uiso 1 1 calc R U . . .
C26 C 0.2068(8) 0.7040(8) 0.8383(5) 0.104(3) Uani 1 1 d . . . . .
H26A H 0.288874 0.778579 0.883256 0.156 Uiso 1 1 calc R U . . .
H26B H 0.212410 0.682243 0.769498 0.156 Uiso 1 1 calc R U . . .
H26C H 0.128115 0.717609 0.845365 0.156 Uiso 1 1 calc R U . . .
C27 C 0.0654(8) 0.4833(9) 0.7945(6) 0.112(3) Uani 1 1 d . . . . .
H27A H 0.070545 0.469191 0.725839 0.135 Uiso 1 1 calc R U . . .
H27B H -0.012029 0.499671 0.804603 0.135 Uiso 1 1 calc R U . . .
C28 C 0.0399(9) 0.3682(9) 0.8057(7) 0.133(3) Uani 1 1 d . . . . .
H28A H -0.044160 0.299829 0.757013 0.199 Uiso 1 1 calc R U . . .
H28B H 0.115023 0.350108 0.794150 0.199 Uiso 1 1 calc R U . . .
H28C H 0.032390 0.380611 0.872971 0.199 Uiso 1 1 calc R U . . .
H4 H 0.434(7) 0.363(7) 0.098(5) 0.11(3) Uiso 1 1 d . . . . .

loop_
_atom_site_aniso_label
_atom_site_aniso_U_11
_atom_site_aniso_U_22
_atom_site_aniso_U_33
_atom_site_aniso_U_23
_atom_site_aniso_U_13
_atom_site_aniso_U_12
Mn1 0.0308(4) 0.0358(5) 0.0283(4) 0.0160(3) 0.0077(3) 0.0144(4)
O1 0.0281(18) 0.052(2) 0.0335(17) 0.0241(16) 0.0081(14) 0.0186(17)
N1 0.030(2) 0.047(3) 0.037(2) 0.022(2) 0.0075(19) 0.010(2)
C1 0.042(4) 0.171(8) 0.073(4) 0.083(5) 0.019(3) 0.044(4)
Mn2 0.0365(5) 0.0470(5) 0.0314(4) 0.0216(4) 0.0127(3) 0.0216(4)
O2 0.0258(17) 0.035(2) 0.0302(16) 0.0127(14) 0.0054(13) 0.0144(16)
N2 0.054(3) 0.061(3) 0.039(2) 0.030(2) 0.014(2) 0.033(3)
C2 0.033(3) 0.112(6) 0.042(3) 0.035(3) 0.003(3) 0.024(3)
O3 0.052(2) 0.043(2) 0.0312(17) 0.0203(16) 0.0121(15) 0.0264(18)
C3 0.035(3) 0.042(3) 0.040(3) 0.017(2) 0.007(2) 0.023(3)
O4 0.054(2) 0.077(3) 0.052(2) 0.035(2) 0.014(2) 0.036(2)
C4 0.033(3) 0.067(4) 0.049(3) 0.026(3) 0.011(2) 0.030(3)
O5 0.057(2) 0.039(2) 0.0359(19) 0.0173(16) 0.0135(17) 0.0164(19)
C5 0.050(4) 0.063(4) 0.074(4) 0.029(3) 0.028(3) 0.023(3)
O6 0.054(2) 0.047(2) 0.043(2) 0.0189(19) 0.0155(18) 0.021(2)
C6 0.049(4) 0.077(5) 0.076(4) 0.032(4) 0.026(3) 0.020(4)
O7 0.044(2) 0.062(2) 0.0372(19) 0.0246(18) 0.0175(16) 0.0282(19)
C7 0.070(5) 0.073(5) 0.122(6) 0.047(5) 0.050(4) 0.020(4)
O8 0.069(3) 0.135(4) 0.036(2) 0.027(2) 0.013(2) 0.062(3)
C8 0.092(6) 0.112(7) 0.215(10) 0.087(7) 0.092(7) 0.041(6)
C9 0.080(4) 0.045(4) 0.045(3) 0.025(3) 0.023(3) 0.035(3)
C10 0.086(4) 0.074(4) 0.054(3) 0.042(3) 0.034(3) 0.056(4)
C11 0.069(4) 0.084(5) 0.056(4) 0.040(4) 0.008(3) 0.039(4)
C12 0.066(4) 0.092(5) 0.062(4) 0.050(4) 0.014(3) 0.046(4)
C13 0.060(4) 0.061(4) 0.049(3) 0.030(3) 0.021(3) 0.028(3)
C14 0.084(5) 0.063(4) 0.072(4) 0.040(4) 0.027(4) 0.031(4)
C15 0.117(6) 0.093(6) 0.110(6) 0.069(5) 0.058(5) 0.047(5)
C16 0.176(10) 0.127(8) 0.189(10) 0.116(8) 0.085(8) 0.060(8)
C17 0.056(4) 0.041(4) 0.038(3) 0.006(3) 0.004(3) 0.017(3)
C18 0.160(8) 0.062(5) 0.062(5) 0.009(4) 0.047(5) 0.021(6)
C19A 0.17(2) 0.133(19) 0.23(2) 0.051(14) 0.076(16) 0.106(16)
C20A 0.115(15) 0.011(9) 0.088(13) 0.010(8) 0.023(11) 0.003(9)
C21A 0.21(2) 0.20(2) 0.20(2) 0.082(12) 0.056(11) 0.097(13)
C22A 0.249(10) 0.264(10) 0.266(10) 0.100(7) 0.064(7) 0.129(7)
C19B 0.143(12) 0.055(8) 0.082(9) -0.017(6) 0.044(8) 0.037(8)
C20B 0.29(2) 0.096(11) 0.157(14) 0.059(10) 0.070(13) 0.113(13)
C21B 0.246(15) 0.224(15) 0.238(15) 0.099(10) 0.055(10) 0.103(10)
C22B 0.249(10) 0.264(10) 0.266(10) 0.100(7) 0.064(7) 0.129(7)
C23 0.055(4) 0.069(4) 0.036(3) 0.027(3) 0.020(3) 0.036(3)
C24 0.054(4) 0.100(5) 0.035(3) 0.030(3) 0.017(3) 0.044(4)
C25 0.099(5) 0.146(7) 0.049(4) 0.047(4) 0.042(4) 0.087(5)
C26 0.142(7) 0.167(8) 0.091(5) 0.079(6) 0.054(5) 0.128(7)
C27 0.077(6) 0.175(10) 0.076(5) 0.038(6) 0.042(5) 0.062(7)
C28 0.106(7) 0.124(9) 0.138(8) 0.047(7) 0.048(6) 0.034(7)

loop_
_atom_type_symbol
_atom_type_description
_atom_type_scat_dispersion_real
_atom_type_scat_dispersion_imag
_atom_type_scat_source
C C 0.0033 0.0016 'International Tables Vol C Tables 4.2.6.8 and 6.1.1.4'
H H 0.0000 0.0000 'International Tables Vol C Tables 4.2.6.8 and 6.1.1.4'
N N 0.0061 0.0033 'International Tables Vol C Tables 4.2.6.8 and 6.1.1.4'
O O 0.0106 0.0060 'International Tables Vol C Tables 4.2.6.8 and 6.1.1.4'
Mn Mn 0.3368 0.7283 'International Tables Vol C Tables 4.2.6.8 and 6.1.1.4'

loop_
_geom_angle_atom_site_label_1
_geom_angle_atom_site_label_2
_geom_angle_atom_site_label_3
_geom_angle
_geom_angle_site_symmetry_1
_geom_angle_site_symmetry_3
_geom_angle_publ_flag
O3 Mn1 O1 171.85(13) . . ?
O3 Mn1 O5 94.27(14) . . ?
O1 Mn1 O5 92.77(14) . . ?
O3 Mn1 O2 81.43(13) . . ?
O1 Mn1 O2 91.82(13) . . ?
O5 Mn1 O2 174.13(13) . . ?
O3 Mn1 O2 99.13(12) . 2_666 ?
O1 Mn1 O2 84.37(11) . 2_666 ?
O5 Mn1 O2 94.68(13) . 2_666 ?
O2 Mn1 O2 82.12(12) . 2_666 ?
O3 Mn1 N1 96.93(13) . . ?
O1 Mn1 N1 77.41(13) . . ?
O5 Mn1 N1 103.42(15) . . ?
O2 Mn1 N1 81.16(13) . . ?
O2 Mn1 N1 154.76(13) 2_666 . ?
O3 Mn1 Mn1 91.17(10) . 2_666 ?
O1 Mn1 Mn1 87.14(10) . 2_666 ?
O5 Mn1 Mn1 132.13(11) . 2_666 ?
O2 Mn1 Mn1 44.49(8) . 2_666 ?
O2 Mn1 Mn1 37.63(7) 2_666 2_666 ?
N1 Mn1 Mn1 123.04(11) . 2_666 ?
O3 Mn1 Mn2 145.62(10) . . ?
O1 Mn1 Mn2 39.00(9) . . ?
O5 Mn1 Mn2 86.74(10) . . ?
O2 Mn1 Mn2 94.54(9) . . ?
O2 Mn1 Mn2 46.66(7) 2_666 . ?
N1 Mn1 Mn2 116.28(10) . . ?
Mn1 Mn1 Mn2 64.10(3) 2_666 . ?
O3 Mn1 Mn2 39.70(10) . 2_666 ?
O1 Mn1 Mn2 134.11(10) . 2_666 ?
O5 Mn1 Mn2 132.64(10) . 2_666 ?
O2 Mn1 Mn2 42.43(8) . 2_666 ?
O2 Mn1 Mn2 85.41(7) 2_666 2_666 ?
N1 Mn1 Mn2 94.79(9) . 2_666 ?
Mn1 Mn1 Mn2 59.23(2) 2_666 2_666 ?
Mn2 Mn1 Mn2 123.33(2) . 2_666 ?
C1 O1 Mn1 114.3(3) . . ?
C1 O1 Mn2 130.6(3) . . ?
Mn1 O1 Mn2 106.73(13) . . ?
C2 N1 C4 112.5(4) . . ?
C2 N1 C5 113.3(4) . . ?
C4 N1 C5 112.6(4) . . ?
C2 N1 Mn1 104.3(3) . . ?
C4 N1 Mn1 101.6(3) . . ?
C5 N1 Mn1 111.6(3) . . ?
O1 C1 C2 115.9(5) . . ?
O7 Mn2 O1 163.39(13) . . ?
O7 Mn2 O3 101.55(12) . 2_666 ?
O1 Mn2 O3 89.27(11) . 2_666 ?
O7 Mn2 O6 84.77(13) . . ?
O1 Mn2 O6 78.90(12) . . ?
O3 Mn2 O6 140.40(12) 2_666 . ?
O7 Mn2 O2 96.45(11) . 2_666 ?
O1 Mn2 O2 76.62(10) . 2_666 ?
O3 Mn2 O2 64.86(10) 2_666 2_666 ?
O6 Mn2 O2 75.63(11) . 2_666 ?
O7 Mn2 O4 88.67(13) . 2_666 ?
O1 Mn2 O4 90.49(13) . 2_666 ?
O3 Mn2 O4 141.89(13) 2_666 2_666 ?
O6 Mn2 O4 76.50(13) . 2_666 ?
O2 Mn2 O4 151.05(13) 2_666 2_666 ?
O7 Mn2 N2 97.39(14) . 2_666 ?
O1 Mn2 N2 98.00(13) . 2_666 ?
O3 Mn2 N2 71.44(12) 2_666 2_666 ?
O6 Mn2 N2 147.20(13) . 2_666 ?
O2 Mn2 N2 135.94(12) 2_666 2_666 ?
O4 Mn2 N2 70.86(14) 2_666 2_666 ?
O7 Mn2 Mn1 134.24(9) . . ?
O1 Mn2 Mn1 34.27(8) . . ?
O3 Mn2 Mn1 82.08(8) 2_666 . ?
O6 Mn2 Mn1 66.91(9) . . ?
O2 Mn2 Mn1 43.47(7) 2_666 . ?
O4 Mn2 Mn1 116.48(10) 2_666 . ?
N2 Mn2 Mn1 126.03(10) 2_666 . ?
O7 Mn2 Mn2 122.57(9) . 2_666 ?
O1 Mn2 Mn2 54.36(7) . 2_666 ?
O3 Mn2 Mn2 55.15(8) 2_666 2_666 ?
O6 Mn2 Mn2 88.30(9) . 2_666 ?
O2 Mn2 Mn2 27.66(7) 2_666 2_666 ?
O4 Mn2 Mn2 144.09(10) 2_666 2_666 ?
N2 Mn2 Mn2 116.67(10) 2_666 2_666 ?
Mn1 Mn2 Mn2 29.045(14) . 2_666 ?
C3 O2 Mn1 113.2(2) . . ?
C3 O2 Mn1 128.3(3) . 2_666 ?
Mn1 O2 Mn1 97.88(12) . 2_666 ?
C3 O2 Mn2 119.0(3) . 2_666 ?
Mn1 O2 Mn2 103.79(13) . 2_666 ?
Mn1 O2 Mn2 89.87(10) 2_666 2_666 ?
C12 N2 C13 111.8(4) . . ?
C12 N2 C10 110.9(4) . . ?
C13 N2 C10 112.0(4) . . ?
C12 N2 Mn2 107.6(3) . 2_666 ?
C13 N2 Mn2 109.7(3) . 2_666 ?
C10 N2 Mn2 104.6(3) . 2_666 ?
C1 C2 N1 113.9(4) . . ?
C9 O3 Mn1 127.6(3) . . ?
C9 O3 Mn2 119.7(3) . 2_666 ?
Mn1 O3 Mn2 108.71(15) . 2_666 ?
O2 C3 C4 109.7(4) . . ?
C11 O4 Mn2 117.5(3) . 2_666 ?
N1 C4 C3 112.0(4) . . ?
C17 O5 Mn1 125.5(3) . . ?
N1 C5 C6 116.7(5) . . ?
C17 O6 Mn2 133.9(3) . . ?
C5 C6 C7 112.1(5) . . ?
C23 O7 Mn2 130.5(3) . . ?
C8 C7 C6 112.4(6) . . ?
O3 C9 C10 109.2(4) . . ?
N2 C10 C9 111.8(4) . . ?
O4 C11 C12 110.1(5) . . ?
N2 C12 C11 112.4(5) . . ?
N2 C13 C14 117.4(5) . . ?
C15 C14 C13 112.8(6) . . ?
C16 C15 C14 113.2(7) . . ?
O6 C17 O5 125.2(5) . . ?
O6 C17 C18 118.7(5) . . ?
O5 C17 C18 115.9(5) . . ?
C20A C18 C21A 126.3(17) . . ?
C21B C18 C19B 125.6(12) . . ?
C20A C18 C17 113.5(8) . . ?
C21A C18 C17 110.7(16) . . ?
C21B C18 C17 109.1(12) . . ?
C19B C18 C17 110.3(7) . . ?
C21B C18 C20B 100.4(12) . . ?
C19B C18 C20B 101.5(11) . . ?
C17 C18 C20B 107.7(8) . . ?
C20A C18 C19A 99.3(14) . . ?
C21A C18 C19A 97.2(14) . . ?
C17 C18 C19A 105.1(12) . . ?
C21B C18 C22B 45.8(8) . . ?
C19B C18 C22B 94.8(8) . . ?
C17 C18 C22B 95.0(7) . . ?
C20B C18 C22B 144.9(11) . . ?
C20A C18 C22A 99.4(12) . . ?
C21A C18 C22A 47.5(9) . . ?
C17 C18 C22A 95.0(7) . . ?
C19A C18 C22A 144.2(13) . . ?
C18 C21A C22A 85.9(14) . . ?
C21A C22A C18 46.6(8) . . ?
C22B C21B C18 87.2(13) . . ?
C21B C22B C18 47.0(8) . . ?
O8 C23 O7 124.6(5) . . ?
O8 C23 C24 118.5(5) . . ?
O7 C23 C24 116.8(4) . . ?
C27 C24 C23 112.8(5) . . ?
C27 C24 C25 110.9(5) . . ?
C23 C24 C25 112.1(4) . . ?
C27 C24 C26 106.4(6) . . ?
C23 C24 C26 106.1(5) . . ?
C25 C24 C26 108.2(5) . . ?
C24 C27 C28 113.6(7) . . ?

loop_
_geom_bond_atom_site_label_1
_geom_bond_atom_site_label_2
_geom_bond_distance
_geom_bond_site_symmetry_2
_geom_bond_publ_flag
Mn1 O3 1.879(3) . ?
Mn1 O1 1.908(3) . ?
Mn1 O5 1.922(3) . ?
Mn1 O2 1.945(3) . ?
Mn1 O2 2.232(3) 2_666 ?
Mn1 N1 2.334(4) . ?
Mn1 Mn1 3.1556(14) 2_666 ?
Mn1 Mn2 3.2450(10) . ?
Mn1 Mn2 3.3975(9) 2_666 ?
O1 C1 1.399(6) . ?
O1 Mn2 2.132(3) . ?
N1 C2 1.469(6) . ?
N1 C4 1.476(6) . ?
N1 C5 1.488(7) . ?
C1 C2 1.410(7) . ?
Mn2 O7 2.115(3) . ?
Mn2 O3 2.291(3) 2_666 ?
Mn2 O6 2.342(4) . ?
Mn2 O2 2.360(3) 2_666 ?
Mn2 O4 2.364(4) 2_666 ?
Mn2 N2 2.414(4) 2_666 ?
Mn2 Mn2 5.8470(13) 2_666 ?
O2 C3 1.416(5) . ?
N2 C12 1.459(6) . ?
N2 C13 1.477(6) . ?
N2 C10 1.484(6) . ?
O3 C9 1.405(5) . ?
C3 C4 1.500(6) . ?
O4 C11 1.416(6) . ?
O5 C17 1.295(6) . ?
C5 C6 1.495(7) . ?
O6 C17 1.229(6) . ?
C6 C7 1.518(8) . ?
O7 C23 1.272(5) . ?
C7 C8 1.500(9) . ?
O8 C23 1.230(6) . ?
C9 C10 1.501(7) . ?
C11 C12 1.491(8) . ?
C13 C14 1.517(7) . ?
C14 C15 1.506(9) . ?
C15 C16 1.502(10) . ?
C17 C18 1.563(9) . ?
C18 C20A 1.461(14) . ?
C18 C21A 1.489(17) . ?
C18 C21B 1.497(15) . ?
C18 C19B 1.507(11) . ?
C18 C20B 1.624(14) . ?
C18 C19A 1.663(16) . ?
C18 C22B 2.04(2) . ?
C18 C22A 2.04(2) . ?
C21A C22A 1.510(18) . ?
C21B C22B 1.467(16) . ?
C23 C24 1.511(7) . ?
C24 C27 1.466(10) . ?
C24 C25 1.522(7) . ?
C24 C26 1.595(9) . ?
C27 C28 1.491(11) . ?

loop_
_geom_hbond_atom_site_label_D
_geom_hbond_atom_site_label_H
_geom_hbond_atom_site_label_A
_geom_hbond_distance_DH
_geom_hbond_distance_HA
_geom_hbond_distance_DA
_geom_hbond_angle_DHA
_geom_hbond_site_symmetry_A
_geom_hbond_publ_flag
O4 H4 O8 0.92(7) 1.71(7) 2.610(5) 164(7) 2_666 yes
